data_4324631
loop_
_publ_author_name
'Lok H. Tong'
'Laure Gu\'en\'ee'
'Alan F. Williams'

_publ_contact_author_address
;Department of inorganic, analytic and applied chemistry 
University of Geneva, Sciences II 
30 quai Ernest-Ansermet 
CH-1211 Gen\`eve 4 
;
_publ_contact_author_email alan.williams@unige.ch
_publ_contact_author_fax '+41 (0)22 379 68 30 '
_publ_contact_author_name 'Alan F. Williams'
_publ_contact_author_phone '+41 (0)22 379 64 25'
_publ_section_title
;
 Pentasubstituted Ferrocene and Dirhodium(II) Tetracarboxylate as Building
 Blocks for Discrete Fullerene-Like and Extended Supramolecular Structures
;
_journal_name_full 'Inorganic Chemistry'
_journal_page_first 2450
_journal_page_last 2457
_journal_paper_doi 10.1021/ic1021565
_journal_volume 50
_journal_year 2011
_chemical_formula_moiety 'C38 H47 Fe N10 O P, CHCl3'
_chemical_formula_sum 'C39 H48 Cl3 Fe N10 O P'
_chemical_formula_weight 866.04
_chemical_name_systematic
;
 ?
;
_space_group_IT_number 2
_symmetry_cell_setting triclinic
_symmetry_Int_Tables_number 2
_symmetry_space_group_name_Hall '-P 1'
_symmetry_space_group_name_H-M 'P -1'
_atom_sites_solution_hydrogens geom
_atom_sites_solution_primary direct
_atom_sites_solution_secondary difmap
_audit_creation_method SHELXL-97
_cell_angle_alpha 94.647(11)
_cell_angle_beta 98.548(11)
_cell_angle_gamma 96.760(11)
_cell_formula_units_Z 2
_cell_length_a 9.0221(8)
_cell_length_b 10.4690(9)
_cell_length_c 22.543(2)
_cell_measurement_reflns_used 8000
_cell_measurement_temperature 180(2)
_cell_measurement_theta_max 25.8
_cell_measurement_theta_min 2.1
_cell_volume 2080.4(3)
_computing_cell_refinement 'CELL (Stoe & Cie, 1999)'
_computing_data_collection 'EXPOSE (Stoe & Cie, 1999)'
_computing_data_reduction 'XRED (Stoe & Cie, 1999)'
_computing_molecular_graphics ORTEP
_computing_publication_material 'SHELXL-97 (Sheldrick, 1997)'
_computing_structure_refinement 'SHELXL-97 (Sheldrick, 1997)'
_computing_structure_solution SIR97
_diffrn_ambient_temperature 180(2)
_diffrn_detector_area_resol_mean 6
_diffrn_measured_fraction_theta_full 0.930
_diffrn_measured_fraction_theta_max 0.930
_diffrn_measurement_device_type 'Stoe Ipds'
_diffrn_measurement_method \f
_diffrn_radiation_monochromator graphite
_diffrn_radiation_source 'fine-focus sealed tube'
_diffrn_radiation_type MoK\a
_diffrn_radiation_wavelength 0.71069
_diffrn_reflns_av_R_equivalents 0.1093
_diffrn_reflns_av_sigmaI/netI 0.1491
_diffrn_reflns_limit_h_max 11
_diffrn_reflns_limit_h_min -11
_diffrn_reflns_limit_k_max 12
_diffrn_reflns_limit_k_min -12
_diffrn_reflns_limit_l_max 27
_diffrn_reflns_limit_l_min -27
_diffrn_reflns_number 16393
_diffrn_reflns_theta_full 25.90
_diffrn_reflns_theta_max 25.90
_diffrn_reflns_theta_min 1.97
_diffrn_standards_decay_% 0
_exptl_absorpt_coefficient_mu 0.638
_exptl_absorpt_correction_T_max 0.9500
_exptl_absorpt_correction_T_min 0.8772
_exptl_absorpt_correction_type numerical
_exptl_absorpt_process_details 'XRED; Stoe & Cie, 1999'
_exptl_crystal_colour red
_exptl_crystal_density_diffrn 1.382
_exptl_crystal_description prism
_exptl_crystal_F_000 904
_exptl_crystal_size_max 0.26
_exptl_crystal_size_mid 0.22
_exptl_crystal_size_min 0.08
_refine_diff_density_max 0.637
_refine_diff_density_min -0.683
_refine_diff_density_rms 0.093
_refine_ls_extinction_method none
_refine_ls_goodness_of_fit_ref 0.846
_refine_ls_hydrogen_treatment constr
_refine_ls_matrix_type full
_refine_ls_number_parameters 507
_refine_ls_number_reflns 7511
_refine_ls_number_restraints 0
_refine_ls_restrained_S_all 0.846
_refine_ls_R_factor_all 0.0941
_refine_ls_R_factor_gt 0.0474
_refine_ls_shift/su_max 0.004
_refine_ls_shift/su_mean 0.000
_refine_ls_structure_factor_coef Fsqd
_refine_ls_weighting_details 'calc w=1/[\s^2^(Fo^2^)+(0.0513P)^2^+0.0000P] where P=(Fo^2^+2Fc^2^)/3'
_refine_ls_weighting_scheme calc
_refine_ls_wR_factor_gt 0.1005
_refine_ls_wR_factor_ref 0.1090
_reflns_number_gt 4423
_reflns_number_total 7511
_reflns_threshold_expression >2sigma(I)
_cod_data_source_file ic1021565_si_002_1.cif
_cod_data_source_block compound1
_cod_database_code 4324631

loop_
_symmetry_equiv_pos_as_xyz
'x, y, z'
'-x, -y, -z'

loop_
_atom_site_label
_atom_site_type_symbol
_atom_site_fract_x
_atom_site_fract_y
_atom_site_fract_z
_atom_site_U_iso_or_equiv
_atom_site_adp_type
_atom_site_occupancy
_atom_site_symmetry_multiplicity
_atom_site_calc_flag
_atom_site_refinement_flags
Fe1 Fe 0.83599(5) 0.96780(4) 0.785988(19) 0.01895(13) Uani 1 1 d .
C1 C 1.0196(3) 0.8714(3) 0.81273(13) 0.0221(7) Uani 1 1 d .
C2 C 1.0414(3) 1.0006(3) 0.84380(13) 0.0211(7) Uani 1 1 d .
C3 C 0.9170(3) 1.0121(3) 0.87652(13) 0.0195(7) Uani 1 1 d .
C4 C 0.8197(3) 0.8894(3) 0.86654(13) 0.0205(7) Uani 1 1 d .
C5 C 0.8820(3) 0.8041(3) 0.82700(13) 0.0202(7) Uani 1 1 d .
C6 C 0.8193(3) 0.6685(3) 0.80432(14) 0.0242(7) Uani 1 1 d .
C7 C 0.8917(4) 0.5588(4) 0.8023(2) 0.0560(13) Uani 1 1 d .
H7 H 0.9941 0.5598 0.8164 0.067 Uiso 1 1 calc R
C8 C 0.6713(4) 0.6215(3) 0.77950(14) 0.0266(8) Uani 1 1 d .
H8 H 0.5911 0.6698 0.7738 0.032 Uiso 1 1 calc R
C9 C 0.5327(4) 0.4056(3) 0.73416(17) 0.0377(9) Uani 1 1 d .
H9A H 0.4440 0.4484 0.7327 0.057 Uiso 1 1 calc R
H9B H 0.5199 0.3306 0.7557 0.057 Uiso 1 1 calc R
H9C H 0.5478 0.3798 0.6939 0.057 Uiso 1 1 calc R
C10 C 0.6855(3) 0.8559(3) 0.89513(13) 0.0229(7) Uani 1 1 d .
C11 C 0.6444(4) 0.7413(4) 0.92035(16) 0.0371(9) Uani 1 1 d .
H11 H 0.6993 0.6715 0.9200 0.044 Uiso 1 1 calc R
C12 C 0.5738(3) 0.9305(3) 0.90615(14) 0.0272(8) Uani 1 1 d .
H12 H 0.5665 1.0137 0.8954 0.033 Uiso 1 1 calc R
C13 C 0.3387(4) 0.8967(4) 0.95446(16) 0.0427(10) Uani 1 1 d .
H13A H 0.2527 0.8534 0.9269 0.064 Uiso 1 1 calc R
H13B H 0.3396 0.9885 0.9548 0.064 Uiso 1 1 calc R
H13C H 0.3329 0.8719 0.9942 0.064 Uiso 1 1 calc R
C14 C 0.9036(3) 1.1261(3) 0.91823(13) 0.0212(7) Uani 1 1 d .
C15 C 0.9883(4) 1.1619(3) 0.97607(15) 0.0315(8) Uani 1 1 d .
H15 H 1.0572 1.1127 0.9949 0.038 Uiso 1 1 calc R
C16 C 0.8186(4) 1.2242(3) 0.90946(15) 0.0319(9) Uani 1 1 d .
H16 H 0.7488 1.2304 0.8754 0.038 Uiso 1 1 calc R
C17 C 0.7864(6) 1.4249(5) 0.9730(2) 0.0709(15) Uani 1 1 d .
H17A H 0.7507 1.4602 0.9364 0.106 Uiso 1 1 calc R
H17B H 0.8602 1.4877 0.9981 0.106 Uiso 1 1 calc R
H17C H 0.7030 1.4029 0.9939 0.106 Uiso 1 1 calc R
C18 C 1.1697(3) 1.1036(3) 0.84556(13) 0.0229(7) Uani 1 1 d .
C19 C 1.3130(4) 1.0938(3) 0.83052(16) 0.0334(9) Uani 1 1 d .
H19 H 1.3415 1.0171 0.8149 0.040 Uiso 1 1 calc R
C20 C 1.1794(3) 1.2338(3) 0.86604(15) 0.0302(8) Uani 1 1 d .
H20 H 1.1029 1.2745 0.8798 0.036 Uiso 1 1 calc R
C21 C 1.3810(5) 1.4259(4) 0.8807(2) 0.0670(15) Uani 1 1 d .
H21A H 1.4694 1.4471 0.8627 0.100 Uiso 1 1 calc R
H21B H 1.4076 1.4389 0.9238 0.100 Uiso 1 1 calc R
H21C H 1.3066 1.4806 0.8678 0.100 Uiso 1 1 calc R
C22 C 1.1184(3) 0.8073(3) 0.77589(14) 0.0239(7) Uani 1 1 d .
C23 C 1.2469(4) 0.7484(3) 0.79551(16) 0.0309(8) Uani 1 1 d .
H23 H 1.2895 0.7508 0.8358 0.037 Uiso 1 1 calc R
C24 C 1.0961(4) 0.7778(4) 0.71426(16) 0.0353(9) Uani 1 1 d .
H24 H 1.0193 0.8018 0.6868 0.042 Uiso 1 1 calc R
C25 C 1.2312(6) 0.6584(6) 0.64104(19) 0.0759(16) Uani 1 1 d .
H25A H 1.1693 0.6963 0.6106 0.114 Uiso 1 1 calc R
H25B H 1.2055 0.5662 0.6357 0.114 Uiso 1 1 calc R
H25C H 1.3358 0.6803 0.6376 0.114 Uiso 1 1 calc R
C26 C 0.8186(4) 1.0294(3) 0.69923(13) 0.0241(7) Uani 1 1 d .
C27 C 0.7772(3) 1.1251(3) 0.74070(13) 0.0231(7) Uani 1 1 d .
H27 H 0.8234 1.2101 0.7496 0.028 Uiso 1 1 calc R
C28 C 0.6535(3) 1.0677(3) 0.76588(14) 0.0241(7) Uani 1 1 d .
H28 H 0.6045 1.1089 0.7939 0.029 Uiso 1 1 calc R
C29 C 0.6172(3) 0.9371(3) 0.74101(14) 0.0261(8) Uani 1 1 d .
H29 H 0.5401 0.8779 0.7497 0.031 Uiso 1 1 calc R
C30 C 0.7178(3) 0.9127(3) 0.70102(14) 0.0256(7) Uani 1 1 d .
H30 H 0.7193 0.8338 0.6791 0.031 Uiso 1 1 calc R
C31 C 1.0930(4) 1.1565(4) 0.65253(16) 0.0394(9) Uani 1 1 d .
C32 C 1.2102(4) 1.0681(4) 0.6752(2) 0.0535(11) Uani 1 1 d .
H32A H 1.3074 1.1190 0.6875 0.080 Uiso 1 1 calc R
H32B H 1.2164 1.0032 0.6434 0.080 Uiso 1 1 calc R
H32C H 1.1799 1.0273 0.7089 0.080 Uiso 1 1 calc R
C33 C 1.0928(5) 1.2658(4) 0.70240(17) 0.0469(11) Uani 1 1 d .
H33A H 1.0684 1.2293 0.7380 0.070 Uiso 1 1 calc R
H33B H 1.0189 1.3205 0.6890 0.070 Uiso 1 1 calc R
H33C H 1.1910 1.3160 0.7113 0.070 Uiso 1 1 calc R
C34 C 1.1416(5) 1.2137(5) 0.59603(19) 0.0614(13) Uani 1 1 d .
H34A H 1.0780 1.2772 0.5838 0.092 Uiso 1 1 calc R
H34B H 1.1322 1.1458 0.5639 0.092 Uiso 1 1 calc R
H34C H 1.2449 1.2535 0.6055 0.092 Uiso 1 1 calc R
C35 C 0.7657(4) 1.1239(4) 0.58298(15) 0.0391(9) Uani 1 1 d .
C36 C 0.6089(4) 1.0496(4) 0.58416(18) 0.0479(10) Uani 1 1 d .
H36A H 0.5357 1.0779 0.5544 0.072 Uiso 1 1 calc R
H36B H 0.5812 1.0657 0.6233 0.072 Uiso 1 1 calc R
H36C H 0.6117 0.9586 0.5755 0.072 Uiso 1 1 calc R
C37 C 0.7597(5) 1.2671(4) 0.60283(17) 0.0494(11) Uani 1 1 d .
H37A H 0.6767 1.2967 0.5783 0.074 Uiso 1 1 calc R
H37B H 0.8526 1.3175 0.5982 0.074 Uiso 1 1 calc R
H37C H 0.7461 1.2764 0.6443 0.074 Uiso 1 1 calc R
C38 C 0.7981(6) 1.1098(5) 0.51725(17) 0.0609(13) Uani 1 1 d .
H38A H 0.7985 1.0201 0.5045 0.091 Uiso 1 1 calc R
H38B H 0.8948 1.1570 0.5154 0.091 Uiso 1 1 calc R
H38C H 0.7209 1.1434 0.4912 0.091 Uiso 1 1 calc R
C39 C 0.7481(6) 0.6557(4) 0.5597(2) 0.0611(13) Uani 1 1 d .
H39 H 0.8103 0.7402 0.5693 0.073 Uiso 1 1 calc R
Cl1 Cl 0.7311(3) 0.58700(12) 0.62677(6) 0.1207(8) Uani 1 1 d .
Cl2 Cl 0.57332(19) 0.67695(17) 0.51928(11) 0.1293(8) Uani 1 1 d .
Cl3 Cl 0.84007(18) 0.55535(13) 0.51476(6) 0.0786(4) Uani 1 1 d .
N1 N 0.8005(3) 0.4513(3) 0.77804(19) 0.0576(11) Uani 1 1 d .
N2 N 0.6642(3) 0.4939(3) 0.76508(13) 0.0315(7) Uani 1 1 d .
N3 N 0.5193(3) 0.7424(3) 0.94470(13) 0.0421(8) Uani 1 1 d .
N4 N 0.4772(3) 0.8603(3) 0.93540(12) 0.0318(7) Uani 1 1 d .
N5 N 0.9589(3) 1.2738(3) 1.00072(13) 0.0380(8) Uani 1 1 d .
N6 N 0.8535(3) 1.3115(3) 0.95910(14) 0.0376(8) Uani 1 1 d .
N7 N 1.4047(3) 1.2052(3) 0.84075(14) 0.0379(8) Uani 1 1 d .
N8 N 1.3188(3) 1.2902(3) 0.86232(13) 0.0362(8) Uani 1 1 d .
N9 N 1.3013(3) 0.6886(3) 0.75044(14) 0.0356(7) Uani 1 1 d .
N10 N 1.2055(3) 0.7081(3) 0.70072(13) 0.0396(8) Uani 1 1 d .
O1 O 0.9289(3) 0.9201(2) 0.60358(10) 0.0371(6) Uani 1 1 d .
P1 P 0.90848(10) 1.04924(9) 0.63290(4) 0.0300(2) Uani 1 1 d .

loop_
_atom_site_aniso_label
_atom_site_aniso_U_11
_atom_site_aniso_U_22
_atom_site_aniso_U_33
_atom_site_aniso_U_23
_atom_site_aniso_U_13
_atom_site_aniso_U_12
Fe1 0.0163(2) 0.0168(3) 0.0241(2) 0.00065(18) 0.00506(18) 0.00243(19)
C1 0.0182(15) 0.0190(17) 0.0289(17) 0.0005(13) 0.0014(13) 0.0050(14)
C2 0.0161(14) 0.0205(17) 0.0270(16) 0.0019(13) 0.0026(13) 0.0051(14)
C3 0.0175(15) 0.0176(16) 0.0231(16) 0.0032(12) 0.0005(12) 0.0035(14)
C4 0.0186(15) 0.0196(17) 0.0241(16) 0.0052(13) 0.0041(12) 0.0034(14)
C5 0.0206(15) 0.0146(16) 0.0263(16) 0.0042(12) 0.0035(13) 0.0052(14)
C6 0.0214(15) 0.0182(18) 0.0337(18) 0.0032(13) 0.0062(13) 0.0031(15)
C7 0.0248(19) 0.024(2) 0.112(4) -0.001(2) -0.007(2) 0.0019(19)
C8 0.0229(16) 0.0172(18) 0.0404(19) 0.0021(14) 0.0056(14) 0.0054(15)
C9 0.0301(18) 0.025(2) 0.054(2) -0.0056(16) 0.0062(17) -0.0055(17)
C10 0.0219(16) 0.0239(18) 0.0217(16) 0.0005(13) 0.0033(13) -0.0010(15)
C11 0.037(2) 0.028(2) 0.050(2) 0.0089(16) 0.0166(17) 0.0042(18)
C12 0.0260(17) 0.0286(19) 0.0274(17) 0.0035(14) 0.0084(14) -0.0004(16)
C13 0.0324(19) 0.057(3) 0.041(2) -0.0009(18) 0.0205(17) -0.0005(19)
C14 0.0182(15) 0.0206(18) 0.0259(16) 0.0026(13) 0.0098(13) -0.0009(15)
C15 0.0329(19) 0.027(2) 0.0330(19) 0.0019(15) 0.0029(15) 0.0016(17)
C16 0.0292(18) 0.027(2) 0.036(2) -0.0074(15) 0.0029(15) -0.0004(17)
C17 0.066(3) 0.045(3) 0.099(4) -0.013(3) 0.009(3) 0.013(3)
C18 0.0188(15) 0.0197(17) 0.0294(17) 0.0008(13) 0.0047(13) -0.0010(14)
C19 0.0236(17) 0.0253(19) 0.051(2) -0.0053(16) 0.0091(16) 0.0031(16)
C20 0.0211(16) 0.027(2) 0.044(2) -0.0042(15) 0.0155(15) 0.0007(15)
C21 0.052(3) 0.035(2) 0.111(4) -0.026(2) 0.038(3) -0.017(2)
C22 0.0180(15) 0.0174(17) 0.0360(18) -0.0013(14) 0.0048(13) 0.0029(14)
C23 0.0242(17) 0.028(2) 0.0387(19) -0.0059(15) 0.0014(15) 0.0061(16)
C24 0.0333(19) 0.037(2) 0.037(2) 0.0004(16) 0.0039(16) 0.0186(18)
C25 0.091(4) 0.104(4) 0.045(3) -0.005(3) 0.021(3) 0.055(3)
C26 0.0276(16) 0.0224(18) 0.0232(16) 0.0022(13) 0.0052(13) 0.0056(15)
C27 0.0242(16) 0.0183(17) 0.0268(17) 0.0009(13) 0.0026(13) 0.0053(15)
C28 0.0229(16) 0.0254(19) 0.0263(17) 0.0032(13) 0.0056(13) 0.0106(15)
C29 0.0179(15) 0.0248(19) 0.0344(18) 0.0061(14) 0.0001(14) 0.0014(15)
C30 0.0265(16) 0.0226(18) 0.0264(17) -0.0005(13) 0.0021(14) 0.0034(15)
C31 0.039(2) 0.038(2) 0.043(2) 0.0065(17) 0.0180(17) -0.0010(19)
C32 0.037(2) 0.056(3) 0.069(3) 0.008(2) 0.018(2) 0.001(2)
C33 0.046(2) 0.040(2) 0.052(2) -0.0021(19) 0.0145(19) -0.011(2)
C34 0.068(3) 0.068(3) 0.054(3) 0.016(2) 0.031(2) -0.002(3)
C35 0.060(2) 0.033(2) 0.0257(18) 0.0057(15) 0.0058(17) 0.011(2)
C36 0.056(3) 0.044(2) 0.043(2) 0.0087(18) -0.0034(19) 0.014(2)
C37 0.071(3) 0.038(2) 0.040(2) 0.0088(18) 0.004(2) 0.013(2)
C38 0.096(4) 0.062(3) 0.029(2) 0.0097(19) 0.010(2) 0.021(3)
C39 0.087(3) 0.036(2) 0.063(3) 0.005(2) 0.024(3) 0.006(3)
Cl1 0.268(2) 0.0349(7) 0.0771(9) 0.0010(6) 0.0938(12) 0.0112(10)
Cl2 0.0825(10) 0.0726(11) 0.211(2) -0.0268(12) -0.0266(12) 0.0139(9)
Cl3 0.1239(11) 0.0607(8) 0.0672(8) 0.0158(6) 0.0476(8) 0.0298(8)
N1 0.0290(17) 0.0211(18) 0.117(3) -0.0052(18) -0.0006(19) 0.0061(16)
N2 0.0248(14) 0.0178(15) 0.0506(18) 0.0007(13) 0.0049(13) 0.0004(13)
N3 0.0404(18) 0.040(2) 0.0461(19) 0.0101(15) 0.0155(15) -0.0066(16)
N4 0.0274(15) 0.0376(19) 0.0301(15) -0.0007(13) 0.0127(12) -0.0047(14)
N5 0.0434(18) 0.0292(18) 0.0390(17) -0.0066(14) 0.0109(15) -0.0032(15)
N6 0.0339(16) 0.0225(17) 0.055(2) -0.0150(14) 0.0161(15) 0.0011(15)
N7 0.0232(14) 0.0282(17) 0.062(2) -0.0067(15) 0.0147(14) -0.0018(14)
N8 0.0279(15) 0.0244(16) 0.0542(19) -0.0109(14) 0.0160(14) -0.0069(14)
N9 0.0263(15) 0.0314(18) 0.0495(19) -0.0052(14) 0.0054(14) 0.0122(14)
N10 0.0389(17) 0.044(2) 0.0396(18) -0.0040(14) 0.0140(14) 0.0182(16)
O1 0.0491(15) 0.0307(14) 0.0355(13) -0.0002(11) 0.0162(11) 0.0118(12)
P1 0.0385(5) 0.0266(5) 0.0268(5) 0.0024(4) 0.0117(4) 0.0050(4)

loop_
_atom_type_symbol
_atom_type_description
_atom_type_scat_dispersion_real
_atom_type_scat_dispersion_imag
_atom_type_scat_source
C C 0.0033 0.0016 'International Tables Vol C Tables 4.2.6.8 and 6.1.1.4'
H H 0.0000 0.0000 'International Tables Vol C Tables 4.2.6.8 and 6.1.1.4'
N N 0.0061 0.0033 'International Tables Vol C Tables 4.2.6.8 and 6.1.1.4'
O O 0.0106 0.0060 'International Tables Vol C Tables 4.2.6.8 and 6.1.1.4'
P P 0.1023 0.0942 'International Tables Vol C Tables 4.2.6.8 and 6.1.1.4'
Fe Fe 0.3463 0.8444 'International Tables Vol C Tables 4.2.6.8 and 6.1.1.4'
Cl Cl 0.1484 0.1585 'International Tables Vol C Tables 4.2.6.8 and 6.1.1.4'

loop_
_geom_angle_atom_site_label_1
_geom_angle_atom_site_label_2
_geom_angle_atom_site_label_3
_geom_angle
C30 Fe1 C29 39.88(13)
C30 Fe1 C3 169.29(12)
C29 Fe1 C3 130.06(13)
C30 Fe1 C28 67.23(13)
C29 Fe1 C28 40.20(13)
C3 Fe1 C28 107.09(13)
C30 Fe1 C5 108.84(13)
C29 Fe1 C5 108.81(12)
C3 Fe1 C5 68.76(12)
C28 Fe1 C5 137.82(12)
C30 Fe1 C4 130.49(12)
C29 Fe1 C4 103.48(12)
C3 Fe1 C4 41.10(11)
C28 Fe1 C4 108.12(13)
C5 Fe1 C4 40.46(12)
C30 Fe1 C2 149.07(13)
C29 Fe1 C2 170.86(13)
C3 Fe1 C2 40.85(12)
C28 Fe1 C2 136.24(13)
C5 Fe1 C2 68.64(12)
C4 Fe1 C2 68.69(12)
C30 Fe1 C1 116.68(13)
C29 Fe1 C1 141.99(13)
C3 Fe1 C1 68.84(12)
C28 Fe1 C1 175.87(13)
C5 Fe1 C1 40.81(11)
C4 Fe1 C1 68.50(12)
C2 Fe1 C1 40.83(12)
C30 Fe1 C27 67.52(13)
C29 Fe1 C27 67.47(12)
C3 Fe1 C27 114.51(12)
C28 Fe1 C27 39.96(12)
C5 Fe1 C27 176.05(12)
C4 Fe1 C27 140.65(13)
C2 Fe1 C27 115.25(12)
C1 Fe1 C27 141.74(12)
C30 Fe1 C26 40.65(12)
C29 Fe1 C26 67.75(13)
C3 Fe1 C26 147.10(12)
C28 Fe1 C26 67.42(13)
C5 Fe1 C26 137.92(12)
C4 Fe1 C26 170.75(12)
C2 Fe1 C26 120.29(12)
C1 Fe1 C26 116.27(13)
C27 Fe1 C26 40.09(12)
C5 C1 C2 107.6(3)
C5 C1 C22 122.4(3)
C2 C1 C22 129.8(3)
C5 C1 Fe1 69.19(17)
C2 C1 Fe1 69.51(18)
C22 C1 Fe1 129.9(2)
C3 C2 C1 107.9(3)
C3 C2 C18 124.1(3)
C1 C2 C18 127.9(3)
C3 C2 Fe1 68.91(16)
C1 C2 Fe1 69.66(16)
C18 C2 Fe1 129.0(2)
C2 C3 C4 107.9(3)
C2 C3 C14 124.7(3)
C4 C3 C14 127.0(3)
C2 C3 Fe1 70.23(16)
C4 C3 Fe1 69.87(16)
C14 C3 Fe1 130.6(2)
C5 C4 C3 108.0(2)
C5 C4 C10 126.0(3)
C3 C4 C10 125.9(3)
C5 C4 Fe1 69.68(17)
C3 C4 Fe1 69.03(16)
C10 C4 Fe1 129.7(2)
C4 C5 C1 108.6(2)
C4 C5 C6 126.6(3)
C1 C5 C6 124.8(3)
C4 C5 Fe1 69.87(17)
C1 C5 Fe1 70.00(17)
C6 C5 Fe1 126.5(2)
C8 C6 C7 103.0(3)
C8 C6 C5 127.5(3)
C7 C6 C5 129.5(3)
N1 C7 C6 113.7(3)
N1 C7 H7 123.1
C6 C7 H7 123.1
N2 C8 C6 107.8(3)
N2 C8 H8 126.1
C6 C8 H8 126.1
N2 C9 H9A 109.5
N2 C9 H9B 109.5
H9A C9 H9B 109.5
N2 C9 H9C 109.5
H9A C9 H9C 109.5
H9B C9 H9C 109.5
C12 C10 C11 103.2(3)
C12 C10 C4 129.0(3)
C11 C10 C4 127.7(3)
N3 C11 C10 113.3(4)
N3 C11 H11 123.4
C10 C11 H11 123.4
N4 C12 C10 107.5(3)
N4 C12 H12 126.2
C10 C12 H12 126.2
N4 C13 H13A 109.5
N4 C13 H13B 109.5
H13A C13 H13B 109.5
N4 C13 H13C 109.5
H13A C13 H13C 109.5
H13B C13 H13C 109.5
C16 C14 C15 103.5(3)
C16 C14 C3 129.9(3)
C15 C14 C3 126.4(3)
N5 C15 C14 112.5(3)
N5 C15 H15 123.8
C14 C15 H15 123.8
N6 C16 C14 108.2(3)
N6 C16 H16 125.9
C14 C16 H16 125.9
N6 C17 H17A 109.5
N6 C17 H17B 109.5
H17A C17 H17B 109.5
N6 C17 H17C 109.5
H17A C17 H17C 109.5
H17B C17 H17C 109.5
C20 C18 C19 102.8(3)
C20 C18 C2 128.0(3)
C19 C18 C2 129.1(3)
N7 C19 C18 113.3(3)
N7 C19 H19 123.3
C18 C19 H19 123.3
N8 C20 C18 107.8(3)
N8 C20 H20 126.1
C18 C20 H20 126.1
N8 C21 H21A 109.5
N8 C21 H21B 109.5
H21A C21 H21B 109.5
N8 C21 H21C 109.5
H21A C21 H21C 109.5
H21B C21 H21C 109.5
C24 C22 C23 103.0(3)
C24 C22 C1 128.0(3)
C23 C22 C1 128.6(3)
N9 C23 C22 113.2(3)
N9 C23 H23 123.4
C22 C23 H23 123.4
N10 C24 C22 108.0(3)
N10 C24 H24 126.0
C22 C24 H24 126.0
N10 C25 H25A 109.5
N10 C25 H25B 109.5
H25A C25 H25B 109.5
N10 C25 H25C 109.5
H25A C25 H25C 109.5
H25B C25 H25C 109.5
C27 C26 C30 106.2(3)
C27 C26 P1 129.8(2)
C30 C26 P1 118.9(2)
C27 C26 Fe1 69.52(17)
C30 C26 Fe1 67.93(17)
P1 C26 Fe1 146.57(19)
C28 C27 C26 108.2(3)
C28 C27 Fe1 69.28(18)
C26 C27 Fe1 70.39(18)
C28 C27 H27 125.9
C26 C27 H27 125.9
Fe1 C27 H27 126.0
C29 C28 C27 108.5(3)
C29 C28 Fe1 69.53(19)
C27 C28 Fe1 70.76(19)
C29 C28 H28 125.8
C27 C28 H28 125.8
Fe1 C28 H28 125.5
C30 C29 C28 108.0(3)
C30 C29 Fe1 69.84(17)
C28 C29 Fe1 70.27(17)
C30 C29 H29 126.0
C28 C29 H29 126.0
Fe1 C29 H29 125.5
C29 C30 C26 109.1(3)
C29 C30 Fe1 70.29(17)
C26 C30 Fe1 71.42(16)
C29 C30 H30 125.4
C26 C30 H30 125.4
Fe1 C30 H30 124.4
C33 C31 C32 108.9(3)
C33 C31 C34 110.0(3)
C32 C31 C34 107.5(3)
C33 C31 P1 113.3(3)
C32 C31 P1 105.7(3)
C34 C31 P1 111.2(3)
C31 C32 H32A 109.5
C31 C32 H32B 109.5
H32A C32 H32B 109.5
C31 C32 H32C 109.5
H32A C32 H32C 109.5
H32B C32 H32C 109.5
C31 C33 H33A 109.5
C31 C33 H33B 109.5
H33A C33 H33B 109.5
C31 C33 H33C 109.5
H33A C33 H33C 109.5
H33B C33 H33C 109.5
C31 C34 H34A 109.5
C31 C34 H34B 109.5
H34A C34 H34B 109.5
C31 C34 H34C 109.5
H34A C34 H34C 109.5
H34B C34 H34C 109.5
C36 C35 C37 107.6(3)
C36 C35 C38 108.1(3)
C37 C35 C38 109.6(3)
C36 C35 P1 108.1(2)
C37 C35 P1 113.7(2)
C38 C35 P1 109.6(3)
C35 C36 H36A 109.5
C35 C36 H36B 109.5
H36A C36 H36B 109.5
C35 C36 H36C 109.5
H36A C36 H36C 109.5
H36B C36 H36C 109.5
C35 C37 H37A 109.5
C35 C37 H37B 109.5
H37A C37 H37B 109.5
C35 C37 H37C 109.5
H37A C37 H37C 109.5
H37B C37 H37C 109.5
C35 C38 H38A 109.5
C35 C38 H38B 109.5
H38A C38 H38B 109.5
C35 C38 H38C 109.5
H38A C38 H38C 109.5
H38B C38 H38C 109.5
Cl1 C39 Cl2 112.6(3)
Cl1 C39 Cl3 108.8(3)
Cl2 C39 Cl3 109.4(3)
Cl1 C39 H39 108.7
Cl2 C39 H39 108.7
Cl3 C39 H39 108.7
C7 N1 N2 103.0(3)
C8 N2 N1 112.4(3)
C8 N2 C9 127.0(3)
N1 N2 C9 120.4(3)
C11 N3 N4 104.0(3)
C12 N4 N3 112.0(3)
C12 N4 C13 127.6(3)
N3 N4 C13 120.4(3)
C15 N5 N6 104.5(3)
N5 N6 C16 111.2(3)
N5 N6 C17 119.6(3)
C16 N6 C17 129.0(4)
C19 N7 N8 103.9(3)
C20 N8 N7 112.2(3)
C20 N8 C21 126.8(3)
N7 N8 C21 121.0(3)
C23 N9 N10 103.5(3)
C24 N10 N9 112.3(3)
C24 N10 C25 127.9(4)
N9 N10 C25 119.7(3)
O1 P1 C26 110.37(15)
O1 P1 C35 109.81(15)
C26 P1 C35 102.23(17)
O1 P1 C31 111.01(17)
C26 P1 C31 111.03(15)
C35 P1 C31 112.08(18)

loop_
_geom_bond_atom_site_label_1
_geom_bond_atom_site_label_2
_geom_bond_distance
Fe1 C30 2.051(3)
Fe1 C29 2.057(3)
Fe1 C3 2.059(3)
Fe1 C28 2.067(3)
Fe1 C5 2.067(3)
Fe1 C4 2.070(3)
Fe1 C2 2.076(3)
Fe1 C1 2.078(3)
Fe1 C27 2.087(3)
Fe1 C26 2.098(3)
C1 C5 1.445(4)
C1 C2 1.449(4)
C1 C22 1.485(4)
C2 C3 1.443(4)
C2 C18 1.480(4)
C3 C4 1.449(4)
C3 C14 1.486(4)
C4 C5 1.431(4)
C4 C10 1.475(4)
C5 C6 1.485(4)
C6 C8 1.384(4)
C6 C7 1.387(5)
C7 N1 1.338(5)
C7 H7 0.9300
C8 N2 1.340(4)
C8 H8 0.9300
C9 N2 1.463(4)
C9 H9A 0.9600
C9 H9B 0.9600
C9 H9C 0.9600
C10 C12 1.383(5)
C10 C11 1.403(5)
C11 N3 1.327(5)
C11 H11 0.9300
C12 N4 1.354(4)
C12 H12 0.9300
C13 N4 1.462(4)
C13 H13A 0.9600
C13 H13B 0.9600
C13 H13C 0.9600
C14 C16 1.362(5)
C14 C15 1.408(4)
C15 N5 1.328(5)
C15 H15 0.9300
C16 N6 1.360(4)
C16 H16 0.9300
C17 N6 1.428(6)
C17 H17A 0.9600
C17 H17B 0.9600
C17 H17C 0.9600
C18 C20 1.392(5)
C18 C19 1.398(5)
C19 N7 1.330(4)
C19 H19 0.9300
C20 N8 1.343(4)
C20 H20 0.9300
C21 N8 1.467(4)
C21 H21A 0.9600
C21 H21B 0.9600
C21 H21C 0.9600
C22 C24 1.378(5)
C22 C23 1.407(5)
C23 N9 1.335(4)
C23 H23 0.9300
C24 N10 1.350(5)
C24 H24 0.9300
C25 N10 1.464(5)
C25 H25A 0.9600
C25 H25B 0.9600
C25 H25C 0.9600
C26 C27 1.434(4)
C26 C30 1.442(4)
C26 P1 1.819(3)
C27 C28 1.419(4)
C27 H27 0.9300
C28 C29 1.417(5)
C28 H28 0.9300
C29 C30 1.401(5)
C29 H29 0.9300
C30 H30 0.9300
C31 C33 1.539(5)
C31 C32 1.544(6)
C31 C34 1.550(5)
C31 P1 1.867(3)
C32 H32A 0.9600
C32 H32B 0.9600
C32 H32C 0.9600
C33 H33A 0.9600
C33 H33B 0.9600
C33 H33C 0.9600
C34 H34A 0.9600
C34 H34B 0.9600
C34 H34C 0.9600
C35 C36 1.537(5)
C35 C37 1.539(5)
C35 C38 1.551(5)
C35 P1 1.867(4)
C36 H36A 0.9600
C36 H36B 0.9600
C36 H36C 0.9600
C37 H37A 0.9600
C37 H37B 0.9600
C37 H37C 0.9600
C38 H38A 0.9600
C38 H38B 0.9600
C38 H38C 0.9600
C39 Cl1 1.746(5)
C39 Cl2 1.748(5)
C39 Cl3 1.761(5)
C39 H39 0.9800
N1 N2 1.356(4)
N3 N4 1.356(4)
N5 N6 1.350(4)
N7 N8 1.354(4)
N9 N10 1.355(4)
O1 P1 1.499(3)
